data_2208597
loop_
_publ_author_name
'Xin-Gen Hu'
'Hui-Min Zhang '
'Bing Tu'
'Ying-Ying Fang'
'Zhi-Min Jin'

_publ_section_title
;
 [2-Hydroxy-1,1-bis(hydroxymethyl)ethyl]bis(2-hydroxyethyl)ammonium
 4-nitrobenzoate monohydrate
;
_journal_coeditor_code FL6216
_journal_issue 4
_journal_name_full 'Acta Crystallographica Section E'
_journal_page_first o1276
_journal_page_last o1278
_journal_paper_doi 10.1107/S1600536806007276
_journal_volume 62
_journal_year 2006
_chemical_formula_iupac 'C8 H20 N O5 +, C7 H4 N O4 -, H2 O'
_chemical_formula_moiety 'C8 H20 N O5 +, C7 H4 N O4 -, H2 O'
_chemical_formula_sum 'C15 H26 N2 O10'
_chemical_formula_weight 394.38
_chemical_name_systematic
;
[2-Hydroxy-1,1-bis(hydroxymethyl)ethyl]bis(2-hydroxyethyl)ammonium
4-nitrobenzoate monohydrate
;
_space_group_IT_number 2
_symmetry_cell_setting triclinic
_symmetry_space_group_name_Hall '-P 1'
_symmetry_space_group_name_H-M 'P -1'
_atom_sites_solution_hydrogens geom
_atom_sites_solution_primary direct
_atom_sites_solution_secondary difmap
_audit_creation_method SHELXL-97
_cell_angle_alpha 67.290(2)
_cell_angle_beta 77.302(2)
_cell_angle_gamma 82.612(2)
_cell_formula_units_Z 2
_cell_length_a 6.5419(6)
_cell_length_b 11.5935(10)
_cell_length_c 13.4632(12)
_cell_measurement_reflns_used 2504
_cell_measurement_temperature 298(2)
_cell_measurement_theta_max 24.64
_cell_measurement_theta_min 2.96
_cell_volume 917.81(14)
_computing_cell_refinement 'SAINT (Bruker, 2000)'
_computing_data_collection 'SMART (Bruker, 2000)'
_computing_data_reduction SAINT
_computing_molecular_graphics 'SHELXTL (Bruker, 2000)'
_computing_publication_material SHELXL97
_computing_structure_refinement 'SHELXL97 (Sheldrick, 1997)'
_computing_structure_solution 'SHELXS97 (Sheldrick, 1997)'
_diffrn_ambient_temperature 298(2)
_diffrn_measured_fraction_theta_full 0.986
_diffrn_measured_fraction_theta_max 0.986
_diffrn_measurement_device_type 'Bruker APEX area-detector'
_diffrn_measurement_method '\f and \w'
_diffrn_radiation_monochromator graphite
_diffrn_radiation_source 'normal-focus sealed tube'
_diffrn_radiation_type MoK\a
_diffrn_radiation_wavelength 0.71073
_diffrn_reflns_av_R_equivalents 0.0112
_diffrn_reflns_av_sigmaI/netI 0.0209
_diffrn_reflns_limit_h_max 7
_diffrn_reflns_limit_h_min -7
_diffrn_reflns_limit_k_max 13
_diffrn_reflns_limit_k_min -12
_diffrn_reflns_limit_l_max 16
_diffrn_reflns_limit_l_min -15
_diffrn_reflns_number 4825
_diffrn_reflns_theta_full 25.02
_diffrn_reflns_theta_max 25.02
_diffrn_reflns_theta_min 1.67
_diffrn_standards_number 0
_exptl_absorpt_coefficient_mu 0.120
_exptl_absorpt_correction_T_max 0.965
_exptl_absorpt_correction_T_min 0.953
_exptl_absorpt_correction_type multi-scan
_exptl_absorpt_process_details '(SADABS, Bruker, 2000)'
_exptl_crystal_colour Colorless
_exptl_crystal_density_diffrn 1.427
_exptl_crystal_density_meas 1.427
_exptl_crystal_density_method 'not measured'
_exptl_crystal_description Block
_exptl_crystal_F_000 420
_exptl_crystal_size_max 0.37
_exptl_crystal_size_mid 0.29
_exptl_crystal_size_min 0.26
_refine_diff_density_max 0.461
_refine_diff_density_min -0.253
_refine_ls_extinction_method none
_refine_ls_goodness_of_fit_ref 1.039
_refine_ls_hydrogen_treatment mixed
_refine_ls_matrix_type full
_refine_ls_number_parameters 258
_refine_ls_number_reflns 3242
_refine_ls_number_restraints 4
_refine_ls_restrained_S_all 1.038
_refine_ls_R_factor_all 0.0563
_refine_ls_R_factor_gt 0.0502
_refine_ls_shift/su_max 0.000
_refine_ls_shift/su_mean 0.000
_refine_ls_structure_factor_coef Fsqd
_refine_ls_weighting_details 'calc w=1/[\s^2^(Fo^2^)+(0.0803P)^2^+0.3186P] where P=(Fo^2^+2Fc^2^)/3'
_refine_ls_weighting_scheme calc
_refine_ls_wR_factor_gt 0.1360
_refine_ls_wR_factor_ref 0.1415
_reflns_number_gt 2739
_reflns_number_total 3242
_reflns_threshold_expression I>2\s(I)
_cod_data_source_file fl6216.cif
_cod_data_source_block I
_cod_depositor_comments
;
The following automatic conversions were performed:
'_symmetry_cell_setting' value 'Triclinic' changed to 'triclinic'
according to '/home/saulius/struct/CIF-dictionaries/cif_core.dic'
dictionary named 'cif_core.dic' version 2.4.1 from 2010-06-29.

Automatic conversion script
Id: cif_fix_enum 1527 2010-12-29 10:47:43Z saulius 

The following automatic conversions were performed:

'_symmetry_cell_setting' value 'Triclinic' changed to 'triclinic'
according to /home/saulius/struct/CIF-dictionaries/cif_core.dic
dictionary named 'cif_core.dic' version 2.4.1 from 2010-06-29.

Automatic conversion script
Id: cif_fix_values 1715 2011-07-08 13:25:40Z adriana 
;
_cod_database_code 2208597
_cod_database_fobs_code 2208597

loop_
_symmetry_equiv_pos_as_xyz
'x, y, z'
'-x, -y, -z'

loop_
_atom_site_type_symbol
_atom_site_label
_atom_site_fract_x
_atom_site_fract_y
_atom_site_fract_z
_atom_site_U_iso_or_equiv
_atom_site_adp_type
_atom_site_calc_flag
_atom_site_refinement_flags
_atom_site_occupancy
O O1 0.3903(2) 0.24087(13) 0.21437(13) 0.0502(4) Uani d . 1
H H1 0.3510 0.3051 0.2264 0.075 Uiso calc R 1
O O2 0.7053(2) 0.48794(12) 0.10816(12) 0.0450(4) Uani d . 1
H H2 0.6162 0.5126 0.1498 0.067 Uiso calc R 1
O O3 1.0929(2) 0.29794(13) -0.00637(12) 0.0498(4) Uani d . 1
H H3 1.1511 0.3646 -0.0340 0.075 Uiso calc R 1
O O4 1.1358(2) 0.04374(15) 0.33119(15) 0.0585(4) Uani d . 1
H H4 1.2274 0.0926 0.2929 0.088 Uiso calc R 1
O O5 1.1888(3) 0.00643(15) 0.08718(14) 0.0642(5) Uani d . 1
H H5 1.2889 -0.0401 0.1081 0.096 Uiso calc R 1
O O6 0.2025(3) 0.43071(16) 0.26168(15) 0.0629(5) Uani d . 1
O O7 0.4216(2) 0.57659(15) 0.23160(14) 0.0575(4) Uani d . 1
O O8 -0.5679(3) 0.7061(2) 0.54362(18) 0.0816(6) Uani d . 1
O O9 -0.3545(3) 0.84234(17) 0.52647(16) 0.0724(5) Uani d . 1
O O10 1.5201(3) -0.17079(17) 0.12201(18) 0.0728(5) Uani d D 1
N N1 0.8513(2) 0.14766(14) 0.17532(12) 0.0331(4) Uani d D 1
N N2 -0.3965(3) 0.75195(18) 0.51016(15) 0.0519(5) Uani d . 1
C C1 0.5229(3) 0.27107(19) 0.11093(17) 0.0411(5) Uani d . 1
H H1A 0.4753 0.3516 0.0622 0.049 Uiso calc R 1
H H1B 0.5107 0.2092 0.0807 0.049 Uiso calc R 1
C C2 0.7846(3) 0.36638(17) 0.16754(15) 0.0366(4) Uani d . 1
H H2A 0.7109 0.3379 0.2430 0.044 Uiso calc R 1
H H2B 0.9326 0.3684 0.1671 0.044 Uiso calc R 1
C C3 0.8751(3) 0.32105(19) -0.00461(15) 0.0410(5) Uani d . 1
H H3A 0.8302 0.2775 -0.0442 0.049 Uiso calc R 1
H H3B 0.8452 0.4100 -0.0409 0.049 Uiso calc R 1
C C4 0.7533(3) 0.27667(16) 0.11354(14) 0.0324(4) Uani d . 1
C C5 0.7854(3) 0.09815(17) 0.29953(14) 0.0358(4) Uani d . 1
H H5A 0.6568 0.1428 0.3190 0.043 Uiso calc R 1
H H5B 0.7562 0.0104 0.3253 0.043 Uiso calc R 1
C C6 0.9494(3) 0.11183(19) 0.35648(16) 0.0415(5) Uani d . 1
H H6A 0.9774 0.1995 0.3327 0.050 Uiso calc R 1
H H6B 0.8990 0.0804 0.4351 0.050 Uiso calc R 1
C C7 0.8240(4) 0.04910(19) 0.13217(18) 0.0483(5) Uani d . 1
H H7A 0.6910 0.0105 0.1689 0.058 Uiso calc R 1
H H7B 0.8220 0.0880 0.0543 0.058 Uiso calc R 1
C C8 1.0004(4) -0.0496(2) 0.15127(19) 0.0569(6) Uani d . 1
H H8A 1.0106 -0.0841 0.2282 0.068 Uiso calc R 1
H H8B 0.9744 -0.1171 0.1307 0.068 Uiso calc R 1
C C9 0.2478(3) 0.52647(18) 0.27033(16) 0.0413(5) Uani d . 1
C C10 0.0783(3) 0.58862(17) 0.33189(15) 0.0381(4) Uani d . 1
C C11 -0.1278(3) 0.5587(2) 0.3511(2) 0.0509(5) Uani d . 1
H H11 -0.1617 0.5018 0.3246 0.061 Uiso calc R 1
C C12 -0.2841(3) 0.6123(2) 0.4091(2) 0.0527(6) Uani d . 1
H H12 -0.4232 0.5927 0.4214 0.063 Uiso calc R 1
C C13 -0.2306(3) 0.69510(18) 0.44811(15) 0.0408(5) Uani d . 1
C C14 -0.0276(3) 0.7274(2) 0.43053(17) 0.0460(5) Uani d . 1
H H14 0.0054 0.7840 0.4576 0.055 Uiso calc R 1
C C15 0.1265(3) 0.6735(2) 0.37147(17) 0.0450(5) Uani d . 1
H H15 0.2650 0.6946 0.3581 0.054 Uiso calc R 1
H H1N 0.984(3) 0.159(2) 0.1612(19) 0.054 Uiso d D 1
H H10A 1.489(3) -0.2450(17) 0.1584(17) 0.054 Uiso d D 1
H H10B 1.628(3) -0.164(2) 0.0760(16) 0.054 Uiso d D 1

loop_
_atom_site_aniso_label
_atom_site_aniso_U_11
_atom_site_aniso_U_22
_atom_site_aniso_U_33
_atom_site_aniso_U_12
_atom_site_aniso_U_13
_atom_site_aniso_U_23
O1 0.0381(8) 0.0442(8) 0.0587(9) -0.0028(6) 0.0084(6) -0.0177(7)
O2 0.0436(8) 0.0306(7) 0.0506(8) 0.0014(6) 0.0023(6) -0.0109(6)
O3 0.0384(8) 0.0396(8) 0.0532(9) -0.0007(6) 0.0086(6) -0.0071(7)
O4 0.0432(9) 0.0549(9) 0.0784(12) 0.0011(7) -0.0114(8) -0.0271(9)
O5 0.0750(11) 0.0514(9) 0.0558(10) 0.0166(8) -0.0051(9) -0.0183(8)
O6 0.0567(10) 0.0555(10) 0.0835(12) -0.0051(8) 0.0075(8) -0.0437(9)
O7 0.0412(9) 0.0536(9) 0.0767(11) 0.0003(7) 0.0050(7) -0.0324(8)
O8 0.0544(11) 0.1000(15) 0.0917(14) -0.0081(10) 0.0196(10) -0.0532(12)
O9 0.0824(13) 0.0628(11) 0.0714(12) -0.0012(9) 0.0134(9) -0.0399(10)
O10 0.0590(11) 0.0555(10) 0.0868(14) 0.0005(8) 0.0097(9) -0.0214(10)
N1 0.0348(8) 0.0324(8) 0.0290(8) 0.0015(6) -0.0023(6) -0.0111(6)
N2 0.0539(12) 0.0520(11) 0.0417(10) 0.0035(9) 0.0041(8) -0.0174(8)
C1 0.0333(10) 0.0432(11) 0.0468(11) 0.0017(8) -0.0063(8) -0.0182(9)
C2 0.0361(10) 0.0327(9) 0.0380(10) 0.0007(7) -0.0036(8) -0.0122(8)
C3 0.0425(11) 0.0405(10) 0.0317(10) 0.0000(8) -0.0016(8) -0.0081(8)
C4 0.0331(9) 0.0300(9) 0.0304(9) 0.0018(7) -0.0042(7) -0.0089(7)
C5 0.0396(10) 0.0339(9) 0.0278(9) -0.0026(7) 0.0004(7) -0.0085(7)
C6 0.0467(11) 0.0416(11) 0.0335(10) -0.0010(8) -0.0063(8) -0.0118(8)
C7 0.0679(14) 0.0401(11) 0.0431(11) 0.0048(10) -0.0122(10) -0.0236(9)
C8 0.0813(17) 0.0383(11) 0.0473(12) 0.0108(11) -0.0056(11) -0.0193(10)
C9 0.0422(11) 0.0382(11) 0.0412(11) 0.0052(8) -0.0086(9) -0.0139(8)
C10 0.0392(10) 0.0350(10) 0.0367(10) 0.0041(8) -0.0073(8) -0.0114(8)
C11 0.0456(12) 0.0519(13) 0.0639(14) -0.0041(9) -0.0050(10) -0.0332(11)
C12 0.0350(11) 0.0591(14) 0.0664(14) -0.0043(9) -0.0002(10) -0.0300(12)
C13 0.0442(11) 0.0391(10) 0.0320(10) 0.0047(8) -0.0021(8) -0.0105(8)
C14 0.0498(12) 0.0477(12) 0.0457(12) 0.0009(9) -0.0100(9) -0.0235(10)
C15 0.0363(10) 0.0509(12) 0.0505(12) 0.0005(9) -0.0076(9) -0.0229(10)

loop_
_atom_type_symbol
_atom_type_description
_atom_type_scat_dispersion_real
_atom_type_scat_dispersion_imag
_atom_type_scat_source
C C 0.0033 0.0016 'International Tables Vol C Tables 4.2.6.8 and 6.1.1.4'
H H 0.0000 0.0000 'International Tables Vol C Tables 4.2.6.8 and 6.1.1.4'
N N 0.0061 0.0033 'International Tables Vol C Tables 4.2.6.8 and 6.1.1.4'
O O 0.0106 0.0060 'International Tables Vol C Tables 4.2.6.8 and 6.1.1.4'

loop_
_geom_angle_atom_site_label_1
_geom_angle_atom_site_label_2
_geom_angle_atom_site_label_3
_geom_angle
_geom_angle_publ_flag
C1 O1 H1 109.5 ?
C2 O2 H2 109.5 ?
C3 O3 H3 109.5 ?
C6 O4 H4 109.5 ?
C8 O5 H5 109.5 ?
H10A O10 H10B 113.7(18) ?
C7 N1 C5 109.85(14) yes
C7 N1 C4 112.90(14) yes
C5 N1 C4 115.69(13) yes
C7 N1 H1N 106.5(16) ?
C5 N1 H1N 106.6(16) ?
C4 N1 H1N 104.5(16) ?
O8 N2 O9 123.56(19) ?
O8 N2 C13 118.41(19) ?
O9 N2 C13 118.03(19) ?
O1 C1 C4 113.91(16) yes
O1 C1 H1A 108.8 ?
C4 C1 H1A 108.8 ?
O1 C1 H1B 108.8 ?
C4 C1 H1B 108.8 ?
H1A C1 H1B 107.7 ?
O2 C2 C4 108.77(15) yes
O2 C2 H2A 109.9 ?
C4 C2 H2A 109.9 ?
O2 C2 H2B 109.9 ?
C4 C2 H2B 109.9 ?
H2A C2 H2B 108.3 ?
O3 C3 C4 110.54(15) yes
O3 C3 H3A 109.5 ?
C4 C3 H3A 109.5 ?
O3 C3 H3B 109.5 ?
C4 C3 H3B 109.5 ?
H3A C3 H3B 108.1 ?
C1 C4 C3 108.22(15) ?
C1 C4 C2 112.06(15) ?
C3 C4 C2 109.29(15) ?
C1 C4 N1 112.42(14) yes
C3 C4 N1 106.96(13) ?
C2 C4 N1 107.73(14) ?
C6 C5 N1 113.00(15) yes
C6 C5 H5A 109.0 ?
N1 C5 H5A 109.0 ?
C6 C5 H5B 109.0 ?
N1 C5 H5B 109.0 ?
H5A C5 H5B 107.8 ?
O4 C6 C5 109.44(16) yes
O4 C6 H6A 109.8 ?
C5 C6 H6A 109.8 ?
O4 C6 H6B 109.8 ?
C5 C6 H6B 109.8 ?
H6A C6 H6B 108.2 ?
C8 C7 N1 110.38(18) ?
C8 C7 H7A 109.6 ?
N1 C7 H7A 109.6 ?
C8 C7 H7B 109.6 ?
N1 C7 H7B 109.6 ?
H7A C7 H7B 108.1 ?
O5 C8 C7 108.33(18) ?
O5 C8 H8A 110.0 ?
C7 C8 H8A 110.0 ?
O5 C8 H8B 110.0 ?
C7 C8 H8B 110.0 ?
H8A C8 H8B 108.4 ?
O6 C9 O7 125.51(19) yes
O6 C9 C10 117.01(18) yes
O7 C9 C10 117.48(17) yes
C11 C10 C15 119.07(18) ?
C11 C10 C9 119.80(18) ?
C15 C10 C9 121.13(18) ?
C12 C11 C10 120.7(2) ?
C12 C11 H11 119.6 ?
C10 C11 H11 119.6 ?
C13 C12 C11 118.7(2) ?
C13 C12 H12 120.7 ?
C11 C12 H12 120.7 ?
C12 C13 C14 122.34(18) ?
C12 C13 N2 118.81(19) ?
C14 C13 N2 118.85(19) ?
C13 C14 C15 118.07(19) ?
C13 C14 H14 121.0 ?
C15 C14 H14 121.0 ?
C14 C15 C10 121.11(19) ?
C14 C15 H15 119.4 ?
C10 C15 H15 119.4 ?

loop_
_geom_bond_atom_site_label_1
_geom_bond_atom_site_label_2
_geom_bond_distance
_geom_bond_publ_flag
O1 C1 1.409(2) yes
O1 H1 0.8200 ?
O2 C2 1.421(2) ?
O2 H2 0.8200 ?
O3 C3 1.412(2) ?
O3 H3 0.8200 ?
O4 C6 1.416(2) yes
O4 H4 0.8200 ?
O5 C8 1.411(3) ?
O5 H5 0.8200 ?
O6 C9 1.238(3) yes
O7 C9 1.256(3) yes
O8 N2 1.220(3) ?
O9 N2 1.225(3) ?
O10 H10A 0.835(15) ?
O10 H10B 0.820(15) ?
N1 C7 1.512(2) ?
N1 C5 1.522(2) yes
N1 C4 1.539(2) yes
N1 H1N 0.861(16) ?
N2 C13 1.467(3) ?
C1 C4 1.526(3) yes
C1 H1A 0.9700 ?
C1 H1B 0.9700 ?
C2 C4 1.535(3) ?
C2 H2A 0.9700 ?
C2 H2B 0.9700 ?
C3 C4 1.532(2) ?
C3 H3A 0.9700 ?
C3 H3B 0.9700 ?
C5 C6 1.504(3) yes
C5 H5A 0.9700 ?
C5 H5B 0.9700 ?
C6 H6A 0.9700 ?
C6 H6B 0.9700 ?
C7 C8 1.507(3) ?
C7 H7A 0.9700 ?
C7 H7B 0.9700 ?
C8 H8A 0.9700 ?
C8 H8B 0.9700 ?
C9 C10 1.512(3) yes
C10 C11 1.379(3) yes
C10 C15 1.382(3) ?
C11 C12 1.379(3) ?
C11 H11 0.9300 ?
C12 C13 1.370(3) ?
C12 H12 0.9300 ?
C13 C14 1.372(3) ?
C14 C15 1.382(3) ?
C14 H14 0.9300 ?
C15 H15 0.9300 ?

loop_
_geom_hbond_atom_site_label_D
_geom_hbond_atom_site_label_H
_geom_hbond_atom_site_label_A
_geom_hbond_site_symmetry_A
_geom_hbond_distance_DH
_geom_hbond_distance_HA
_geom_hbond_distance_DA
_geom_hbond_angle_DHA
_geom_hbond_publ_flag
O1 H1 O6 . 0.82 1.81 2.608(3) 166 yes
O2 H2 O7 . 0.82 1.78 2.595(3) 176 yes
O3 H3 O2 2_765 0.82 1.87 2.684(2) 175 yes
O4 H4 O1 1_655 0.82 1.94 2.742(2) 164 yes
O5 H5 O10 . 0.82 1.98 2.774(6) 162 yes
O10 H10A O7 1_645 0.84(2) 1.98(2) 2.811(6) 175 yes
N1 H1N O3 . 0.86(2) 2.23(2) 2.690(2) 113 yes
N1 H1N O4 . 0.86(2) 2.51(2) 2.917(2) 110 yes
N1 H1N O5 . 0.86(2) 2.47(2) 2.895(4) 112 yes
C3 H3B O2 . 0.97 2.46 2.873(3) 105 yes
C5 H5A O1 . 0.97 2.38 3.077(3) 129 yes
C5 H5A O9 2_566 0.97 2.58 3.428(6) 146 yes
C7 H7B O5 2_755 0.97 2.55 3.276(3) 131 yes
C11 H11 O6 . 0.93 2.49 2.781(4) 98 yes
C12 H12 O8 . 0.93 2.45 2.726(3) 97 yes
C14 H14 O9 . 0.93 2.45 2.720(2) 97 yes
C15 H15 O7 . 0.93 2.55 2.831(6) 98 yes

loop_
_geom_torsion_atom_site_label_1
_geom_torsion_atom_site_label_2
_geom_torsion_atom_site_label_3
_geom_torsion_atom_site_label_4
_geom_torsion
_geom_torsion_publ_flag
O1 C1 C4 C3 -175.24(15) ?
O1 C1 C4 C2 -54.7(2) ?
O1 C1 C4 N1 66.8(2) yes
O3 C3 C4 C1 -165.10(16) ?
O3 C3 C4 C2 72.61(19) ?
O3 C3 C4 N1 -43.8(2) ?
O2 C2 C4 C1 -58.93(19) ?
O2 C2 C4 C3 61.03(18) ?
O2 C2 C4 N1 176.91(13) ?
C7 N1 C4 C1 54.0(2) ?
C5 N1 C4 C1 -73.71(19) ?
C7 N1 C4 C3 -64.61(19) ?
C5 N1 C4 C3 167.63(15) ?
C7 N1 C4 C2 177.98(15) ?
C5 N1 C4 C2 50.23(19) ?
C7 N1 C5 C6 128.25(17) ?
C4 N1 C5 C6 -102.50(18) ?
N1 C5 C6 O4 -60.5(2) yes
C5 N1 C7 C8 -77.4(2) ?
C4 N1 C7 C8 151.89(17) ?
N1 C7 C8 O5 -65.8(2) ?
O6 C9 C10 C11 -16.3(3) yes
O7 C9 C10 C11 163.1(2) yes
O6 C9 C10 C15 162.4(2) yes
O7 C9 C10 C15 -18.2(3) yes
C15 C10 C11 C12 -0.1(3) ?
C9 C10 C11 C12 178.6(2) ?
C10 C11 C12 C13 -0.6(4) ?
C11 C12 C13 C14 0.7(3) ?
C11 C12 C13 N2 -179.8(2) ?
O8 N2 C13 C12 14.4(3) ?
O9 N2 C13 C12 -166.3(2) ?
O8 N2 C13 C14 -166.1(2) ?
O9 N2 C13 C14 13.2(3) ?
C12 C13 C14 C15 -0.2(3) ?
N2 C13 C14 C15 -179.68(18) ?
C13 C14 C15 C10 -0.5(3) ?
C11 C10 C15 C14 0.7(3) ?
C9 C10 C15 C14 -178.05(19) ?

loop_
_cod_related_entry_id
_cod_related_entry_database
_cod_related_entry_code
1 ChemSpider 21128546
